data_7228154
loop_
_publ_author_name
'Kumar, Vineet'
'Thaimattam, Ram'
'Dutta, Sanjay'
'Munshi, Parthapratim'
'Ramanan, A.'

_publ_section_title
;
 Structural landscape of multicomponent solids based on sulfa drugs
;
_journal_name_full CrystEngComm
_journal_paper_doi 10.1039/C7CE00217C
_journal_year 2017
_chemical_formula_moiety 'C10 H10 N3 O3 S, C5 H7 N2, 0.5(H2 O)'
_chemical_formula_sum 'C15 H18 N5 O3.5 S'
_chemical_formula_weight 356.40
_chemical_name_systematic
;  
?
;
_space_group_IT_number 2
_symmetry_cell_setting triclinic
_symmetry_space_group_name_Hall '-P 1'
_symmetry_space_group_name_H-M 'P -1'
_atom_sites_solution_hydrogens geom
_atom_sites_solution_primary direct
_atom_sites_solution_secondary difmap
_audit_creation_method 'SHELXTL-NT2000 ver.6.12'
_audit_update_record
;
2016-10-18 deposited with the CCDC.
2017-04-28 downloaded from the CCDC.
;
_cell_angle_alpha 106.698(3)
_cell_angle_beta 91.809(3)
_cell_angle_gamma 101.329(4)
_cell_formula_units_Z 4
_cell_length_a 10.2001(18)
_cell_length_b 11.201(2)
_cell_length_c 15.778(3)
_cell_measurement_reflns_used 1657
_cell_measurement_temperature 298(2)
_cell_measurement_theta_max 22.60
_cell_measurement_theta_min 2.34
_cell_volume 1685.6(5)
_computing_cell_refinement 'Bruker SMART'
_computing_data_collection 'Bruker SMART'
_computing_data_reduction 'Bruker SAINT'
_computing_molecular_graphics 'Bruker SHELXTL'
_computing_publication_material 'Bruker SHELXTL'
_computing_structure_refinement 'SHELXL-97 (Sheldrick, 1997)'
_computing_structure_solution 'SHELXS-97 (Sheldrick, 1990)'
_diffrn_ambient_temperature 298(2)
_diffrn_measured_fraction_theta_full 0.984
_diffrn_measured_fraction_theta_max 0.984
_diffrn_measurement_device_type 'CCD area detector'
_diffrn_measurement_method 'phi and omega scans'
_diffrn_radiation_monochromator graphite
_diffrn_radiation_source 'fine-focus sealed tube'
_diffrn_radiation_type MoK\a
_diffrn_radiation_wavelength 0.71073
_diffrn_reflns_av_R_equivalents 0.0293
_diffrn_reflns_av_sigmaI/netI 0.0666
_diffrn_reflns_limit_h_max 10
_diffrn_reflns_limit_h_min -12
_diffrn_reflns_limit_k_max 13
_diffrn_reflns_limit_k_min -13
_diffrn_reflns_limit_l_max 17
_diffrn_reflns_limit_l_min -18
_diffrn_reflns_number 8936
_diffrn_reflns_theta_full 25.00
_diffrn_reflns_theta_max 25.00
_diffrn_reflns_theta_min 1.35
_exptl_absorpt_coefficient_mu 0.220
_exptl_absorpt_correction_T_max .995
_exptl_absorpt_correction_T_min .860
_exptl_absorpt_correction_type multi-scan
_exptl_absorpt_process_details '(SADABS; Bruker, 2000)'
_exptl_crystal_colour colorless
_exptl_crystal_density_diffrn 1.404
_exptl_crystal_density_method 'not measured'
_exptl_crystal_description block
_exptl_crystal_F_000 748
_exptl_crystal_size_max .47
_exptl_crystal_size_mid .36
_exptl_crystal_size_min .13
_refine_diff_density_max 0.274
_refine_diff_density_min -0.236
_refine_diff_density_rms 0.053
_refine_ls_extinction_method none
_refine_ls_goodness_of_fit_ref 1.002
_refine_ls_hydrogen_treatment mixed
_refine_ls_matrix_type full
_refine_ls_number_parameters 452
_refine_ls_number_reflns 5934
_refine_ls_number_restraints 0
_refine_ls_restrained_S_all 1.002
_refine_ls_R_factor_all 0.0813
_refine_ls_R_factor_gt 0.0526
_refine_ls_shift/su_max 0.001
_refine_ls_shift/su_mean 0.001
_refine_ls_structure_factor_coef Fsqd
_refine_ls_weighting_details 'calc w=1/[\s^2^(Fo^2^)+(0.0725P)^2^+0.0495P] where P=(Fo^2^+2Fc^2^)/3'
_refine_ls_weighting_scheme calc
_refine_ls_wR_factor_gt 0.1222
_refine_ls_wR_factor_ref 0.1447
_reflns_number_gt 3991
_reflns_number_total 5934
_reflns_threshold_expression >2sigma(I)
_cod_data_source_file c7ce00217c2.cif
_cod_data_source_block dv2acm
_cod_depositor_comments
;
The following automatic conversions were performed:

'_symmetry_cell_setting' value 'Triclinic' changed to 'triclinic'
according to
/home/data/users/saulius/crontab/automatic-downloads/rss-feeds/RSC/lib/dictionaries/cif_core.dic
dictionary named 'cif_core.dic' version 2.4.2 from 2011-04-26.

Automatic conversion script
Id: cif_fix_values 4973 2017-02-22 13:04:09Z antanas 

2017-11-07
Z value and formula fixed to values more according to usual
chemical conventions.                 miguel
;
_cod_original_formula_sum 'C30 H36 N10 O7 S2'
_cod_original_formula_weight 712.81
_cod_original_formula_moiety '2(C10 H10 N3 O3 S), 2(C5 H7 N2), H2 O'
_cod_original_formula_units_Z 2
_cod_original_sg_symbol_H-M P-1
_cod_database_code 7228154

loop_
_symmetry_equiv_pos_as_xyz
'x, y, z'
'-x, -y, -z'

loop_
_atom_site_label
_atom_site_type_symbol
_atom_site_fract_x
_atom_site_fract_y
_atom_site_fract_z
_atom_site_U_iso_or_equiv
_atom_site_adp_type
_atom_site_occupancy
_atom_site_symmetry_multiplicity
_atom_site_calc_flag
_atom_site_refinement_flags
C1 C 0.1710(3) 0.6830(3) 0.96956(19) 0.0347(7) Uani 1 1 d .
C2 C 0.4979(3) 0.5867(3) 0.8408(2) 0.0401(7) Uani 1 1 d .
H2 H 0.5168 0.5346 0.8740 0.048 Uiso 1 1 calc R
C3 C 0.4522(3) 0.6951(3) 0.88140(19) 0.0353(7) Uani 1 1 d .
C4 C 0.0413(3) 0.7091(3) 0.9820(2) 0.0425(8) Uani 1 1 d .
H4 H 0.0206 0.7830 1.0187 0.051 Uiso 1 1 calc R
C5 C 0.4221(3) 0.7715(3) 0.8314(2) 0.0438(8) Uani 1 1 d .
H5 H 0.3921 0.8454 0.8585 0.053 Uiso 1 1 calc R
C6 C 0.4831(3) 0.6287(3) 0.7001(2) 0.0451(8) Uani 1 1 d .
C7 C -0.0442(3) 0.6074(3) 0.9310(2) 0.0418(8) Uani 1 1 d .
C8 C 0.4363(3) 0.7382(3) 0.7422(2) 0.0458(8) Uani 1 1 d .
H8 H 0.4146 0.7893 0.7090 0.055 Uiso 1 1 calc R
C9 C 0.5158(3) 0.5549(3) 0.7520(2) 0.0454(8) Uani 1 1 d .
H9 H 0.5502 0.4833 0.7260 0.054 Uiso 1 1 calc R
C10 C -0.1920(3) 0.5755(3) 0.9093(2) 0.0572(9) Uani 1 1 d .
H10A H -0.2120 0.5565 0.8464 0.086 Uiso 1 1 calc R
H10B H -0.2290 0.6469 0.9399 0.086 Uiso 1 1 calc R
H10C H -0.2307 0.5026 0.9276 0.086 Uiso 1 1 calc R
C11 C -0.0077(3) 0.6942(3) 0.47173(19) 0.0381(7) Uani 1 1 d .
C12 C 0.2693(3) 0.7760(3) 0.3946(2) 0.0384(7) Uani 1 1 d .
C13 C -0.2064(3) 0.7407(3) 0.4616(2) 0.0448(8) Uani 1 1 d .
C14 C 0.3146(3) 0.8995(3) 0.2646(2) 0.0499(9) Uani 1 1 d .
C15 C -0.1458(3) 0.6427(3) 0.4405(2) 0.0466(8) Uani 1 1 d .
H15 H -0.1854 0.5578 0.4114 0.056 Uiso 1 1 calc R
C16 C 0.3344(4) 0.9019(3) 0.4177(2) 0.0576(9) Uani 1 1 d .
H16 H 0.3632 0.9464 0.4769 0.069 Uiso 1 1 calc R
C17 C 0.2272(4) 0.7130(3) 0.3065(2) 0.0537(9) Uani 1 1 d .
H17 H 0.1828 0.6277 0.2903 0.064 Uiso 1 1 calc R
C18 C 0.2490(4) 0.7726(3) 0.2423(2) 0.0595(10) Uani 1 1 d .
H18 H 0.2197 0.7276 0.1832 0.071 Uiso 1 1 calc R
C19 C 0.3571(4) 0.9627(3) 0.3529(2) 0.0665(11) Uani 1 1 d .
H19 H 0.4019 1.0478 0.3692 0.080 Uiso 1 1 calc R
C20 C -0.3470(3) 0.7546(3) 0.4449(3) 0.0651(10) Uani 1 1 d .
H20A H -0.3951 0.6806 0.3993 0.098 Uiso 1 1 calc R
H20B H -0.3451 0.8292 0.4262 0.098 Uiso 1 1 calc R
H20C H -0.3909 0.7630 0.4986 0.098 Uiso 1 1 calc R
C21 C 0.7610(3) 0.7645(3) 0.1942(2) 0.0417(8) Uani 1 1 d .
C22 C 0.7432(4) 0.9647(3) 0.2929(2) 0.0573(9) Uani 1 1 d .
H22 H 0.6958 1.0292 0.3109 0.069 Uiso 1 1 calc R
C23 C 0.6921(3) 0.8631(3) 0.2218(2) 0.0530(9) Uani 1 1 d .
H23 H 0.6111 0.8588 0.1912 0.064 Uiso 1 1 calc R
C24 C 0.8840(3) 0.7793(3) 0.2424(2) 0.0508(9) Uani 1 1 d .
H24 H 0.9341 0.7167 0.2260 0.061 Uiso 1 1 calc R
C25 C 0.9301(4) 0.8838(4) 0.3122(2) 0.0561(9) Uani 1 1 d .
H25 H 1.0123 0.8927 0.3431 0.067 Uiso 1 1 calc R
C26 C -0.0778(3) 0.2189(3) 0.2189(2) 0.0516(9) Uani 1 1 d .
H26 H -0.1602 0.1852 0.1851 0.062 Uiso 1 1 calc R
C27 C 0.0295(3) 0.1598(3) 0.1968(2) 0.0466(8) Uani 1 1 d .
C28 C 0.1554(4) 0.3205(3) 0.3224(3) 0.0626(10) Uani 1 1 d .
H28 H 0.2357 0.3555 0.3585 0.075 Uiso 1 1 calc R
C29 C 0.1463(4) 0.2141(4) 0.2533(3) 0.0707(12) Uani 1 1 d .
H29 H 0.2201 0.1763 0.2434 0.085 Uiso 1 1 calc R
C30 C -0.0635(4) 0.3242(3) 0.2886(2) 0.0599(10) Uani 1 1 d .
H30 H -0.1366 0.3624 0.3018 0.072 Uiso 1 1 calc R
N1 N 0.3339(3) 0.9604(3) 0.2006(2) 0.0749(10) Uani 1 1 d .
H1A H 0.3732 1.0397 0.2151 0.090 Uiso 1 1 calc R
H1B H 0.3066 0.9193 0.1459 0.090 Uiso 1 1 calc R
N2 N 0.5006(3) 0.5983(3) 0.61085(18) 0.0661(9) Uani 1 1 d .
H2A H 0.5324 0.5325 0.5859 0.079 Uiso 1 1 calc R
H2B H 0.4798 0.6451 0.5801 0.079 Uiso 1 1 calc R
N3 N 0.0897(2) 0.6240(2) 0.46112(16) 0.0401(6) Uani 1 1 d .
N4 N 0.2871(2) 0.7711(2) 1.00839(16) 0.0382(6) Uani 1 1 d .
N5 N 0.0117(3) 0.8185(2) 0.51143(18) 0.0488(7) Uani 1 1 d .
N6 N 0.1626(2) 0.5681(2) 0.91449(19) 0.0484(7) Uani 1 1 d .
N7 N 0.0520(3) 0.3758(2) 0.33959(18) 0.0503(7) Uani 1 1 d .
H7 H 0.0592 0.4444 0.3832 0.060 Uiso 1 1 calc R
N8 N 0.8597(3) 0.9751(3) 0.33791(18) 0.0571(8) Uani 1 1 d .
H8A H 0.8896 1.0404 0.3834 0.069 Uiso 1 1 calc R
N9 N 0.7123(3) 0.6626(2) 0.12566(18) 0.0526(7) Uani 1 1 d .
H9A H 0.6367 0.6561 0.0971 0.063 Uiso 1 1 calc R
H9B H 0.7562 0.6028 0.1097 0.063 Uiso 1 1 calc R
N10 N 0.0181(3) 0.0580(3) 0.1258(2) 0.0710(9) Uani 1 1 d .
H10D H 0.0855 0.0225 0.1131 0.085 Uiso 1 1 calc R
H10E H -0.0565 0.0277 0.0927 0.085 Uiso 1 1 calc R
O1 O 0.2862(2) 0.7864(2) 0.56106(14) 0.0533(6) Uani 1 1 d .
O2 O 0.3160(2) 0.59198(19) 0.45194(14) 0.0504(6) Uani 1 1 d .
O3 O 0.5247(2) 0.8542(2) 1.03889(14) 0.0520(6) Uani 1 1 d .
O4 O 0.4452(2) 0.6288(2) 1.02480(14) 0.0494(6) Uani 1 1 d .
O5 O 0.2321(3) 0.0059(3) 0.99511(19) 0.0617(7) Uani 1 1 d .
O6 O 0.0223(2) 0.5185(2) 0.88856(15) 0.0517(6) Uani 1 1 d .
O7 O -0.1171(2) 0.8490(2) 0.50518(15) 0.0511(6) Uani 1 1 d .
S1 S 0.42887(7) 0.73630(7) 0.99526(5) 0.0381(2) Uani 1 1 d .
S2 S 0.24243(8) 0.69361(7) 0.47481(5) 0.0404(2) Uani 1 1 d .
H2W H 0.299(4) 0.060(4) 0.989(3) 0.083(15) Uiso 1 1 d .
H1W H 0.258(4) -0.062(5) 0.997(3) 0.113(19) Uiso 1 1 d .

loop_
_atom_site_aniso_label
_atom_site_aniso_U_11
_atom_site_aniso_U_22
_atom_site_aniso_U_33
_atom_site_aniso_U_23
_atom_site_aniso_U_13
_atom_site_aniso_U_12
C1 0.0341(18) 0.0366(18) 0.0348(18) 0.0121(15) 0.0058(13) 0.0083(14)
C2 0.0341(18) 0.0449(19) 0.041(2) 0.0119(16) 0.0001(14) 0.0103(15)
C3 0.0265(16) 0.0411(17) 0.0389(18) 0.0117(15) 0.0045(13) 0.0089(14)
C4 0.0403(19) 0.0399(18) 0.044(2) 0.0071(16) 0.0082(15) 0.0097(15)
C5 0.0429(19) 0.051(2) 0.045(2) 0.0173(17) 0.0086(15) 0.0213(16)
C6 0.0338(18) 0.062(2) 0.0367(19) 0.0095(17) 0.0010(14) 0.0136(16)
C7 0.0346(18) 0.048(2) 0.045(2) 0.0158(17) 0.0070(15) 0.0109(16)
C8 0.044(2) 0.059(2) 0.045(2) 0.0242(18) 0.0094(15) 0.0217(17)
C9 0.0402(19) 0.049(2) 0.044(2) 0.0044(16) 0.0004(15) 0.0169(16)
C10 0.038(2) 0.068(2) 0.062(2) 0.017(2) 0.0011(16) 0.0074(17)
C11 0.046(2) 0.0381(18) 0.0325(18) 0.0138(15) 0.0071(14) 0.0087(15)
C12 0.0386(18) 0.0359(18) 0.0387(19) 0.0069(15) 0.0073(14) 0.0090(14)
C13 0.042(2) 0.0437(19) 0.046(2) 0.0096(16) 0.0062(15) 0.0089(16)
C14 0.067(2) 0.042(2) 0.047(2) 0.0130(18) 0.0256(18) 0.0227(18)
C15 0.042(2) 0.0367(18) 0.055(2) 0.0079(16) 0.0069(16) 0.0026(15)
C16 0.073(3) 0.043(2) 0.041(2) 0.0008(17) 0.0006(17) -0.0057(18)
C17 0.075(3) 0.0354(18) 0.041(2) 0.0031(16) 0.0037(17) 0.0008(17)
C18 0.089(3) 0.046(2) 0.037(2) 0.0068(17) 0.0053(18) 0.006(2)
C19 0.100(3) 0.036(2) 0.053(2) 0.0073(18) 0.020(2) -0.003(2)
C20 0.048(2) 0.062(2) 0.084(3) 0.018(2) 0.0060(19) 0.0142(19)
C21 0.0444(19) 0.0355(18) 0.042(2) 0.0079(16) -0.0005(15) 0.0074(15)
C22 0.074(3) 0.046(2) 0.050(2) 0.0052(18) -0.0027(19) 0.0248(19)
C23 0.058(2) 0.046(2) 0.049(2) 0.0008(17) -0.0098(17) 0.0210(18)
C24 0.053(2) 0.045(2) 0.051(2) 0.0082(18) -0.0019(17) 0.0133(17)
C25 0.051(2) 0.063(2) 0.051(2) 0.016(2) -0.0039(17) 0.0083(19)
C26 0.041(2) 0.055(2) 0.050(2) 0.0016(18) 0.0021(15) 0.0103(17)
C27 0.042(2) 0.0393(19) 0.056(2) 0.0098(17) 0.0052(16) 0.0096(16)
C28 0.048(2) 0.058(2) 0.071(3) 0.006(2) -0.0096(19) 0.0085(19)
C29 0.051(2) 0.055(2) 0.089(3) -0.011(2) -0.012(2) 0.0235(19)
C30 0.044(2) 0.064(2) 0.062(3) 0.000(2) 0.0092(18) 0.0170(19)
N1 0.128(3) 0.0510(19) 0.051(2) 0.0189(16) 0.0321(19) 0.0220(19)
N2 0.073(2) 0.096(2) 0.0378(18) 0.0160(17) 0.0095(14) 0.0438(19)
N3 0.0383(15) 0.0350(14) 0.0452(16) 0.0088(12) 0.0051(12) 0.0083(12)
N4 0.0320(14) 0.0388(15) 0.0387(15) 0.0059(12) 0.0040(11) 0.0044(12)
N5 0.0477(17) 0.0386(16) 0.0516(18) 0.0005(14) -0.0072(13) 0.0109(13)
N6 0.0329(16) 0.0411(16) 0.0635(19) 0.0043(14) -0.0018(13) 0.0077(13)
N7 0.0580(19) 0.0405(16) 0.0443(17) 0.0023(13) 0.0073(14) 0.0072(15)
N8 0.075(2) 0.0419(17) 0.0420(18) 0.0014(14) -0.0067(15) 0.0028(16)
N9 0.0542(18) 0.0431(16) 0.0524(19) -0.0021(14) -0.0091(14) 0.0184(14)
N10 0.057(2) 0.0503(18) 0.084(3) -0.0169(18) -0.0013(16) 0.0187(16)
O1 0.0627(15) 0.0521(14) 0.0366(13) 0.0040(11) -0.0077(11) 0.0083(12)
O2 0.0487(14) 0.0482(13) 0.0583(16) 0.0158(12) 0.0017(11) 0.0200(11)
O3 0.0390(13) 0.0595(14) 0.0435(14) 0.0065(11) -0.0039(10) -0.0074(11)
O4 0.0469(14) 0.0625(14) 0.0495(14) 0.0284(12) 0.0051(10) 0.0193(11)
O5 0.0434(16) 0.0486(17) 0.091(2) 0.0184(15) 0.0117(14) 0.0082(14)
O6 0.0374(13) 0.0417(13) 0.0654(16) 0.0044(12) -0.0056(11) 0.0032(11)
O7 0.0458(14) 0.0414(13) 0.0601(16) 0.0036(12) -0.0016(11) 0.0141(11)
S1 0.0322(4) 0.0452(5) 0.0354(5) 0.0112(4) 0.0008(3) 0.0063(4)
S2 0.0429(5) 0.0391(5) 0.0375(5) 0.0085(4) 0.0001(3) 0.0097(4)

loop_
_atom_type_symbol
_atom_type_description
_atom_type_scat_dispersion_real
_atom_type_scat_dispersion_imag
_atom_type_scat_source
C C 0.0033 0.0016 'International Tables Vol C Tables 4.2.6.8 and 6.1.1.4'
H H 0.0000 0.0000 'International Tables Vol C Tables 4.2.6.8 and 6.1.1.4'
N N 0.0061 0.0033 'International Tables Vol C Tables 4.2.6.8 and 6.1.1.4'
O O 0.0106 0.0060 'International Tables Vol C Tables 4.2.6.8 and 6.1.1.4'
S S 0.1246 0.1234 'International Tables Vol C Tables 4.2.6.8 and 6.1.1.4'

loop_
_geom_angle_atom_site_label_1
_geom_angle_atom_site_label_2
_geom_angle_atom_site_label_3
_geom_angle
N6 C1 N4 126.7(3)
N6 C1 C4 110.5(3)
N4 C1 C4 122.8(3)
C9 C2 C3 120.6(3)
C9 C2 H2 119.7
C3 C2 H2 119.7
C2 C3 C5 119.6(3)
C2 C3 S1 120.8(2)
C5 C3 S1 119.6(2)
C7 C4 C1 106.1(3)
C7 C4 H4 127.0
C1 C4 H4 127.0
C8 C5 C3 120.0(3)
C8 C5 H5 120.0
C3 C5 H5 120.0
N2 C6 C9 121.5(3)
N2 C6 C8 120.5(3)
C9 C6 C8 117.9(3)
C4 C7 O6 110.2(3)
C4 C7 C10 133.7(3)
O6 C7 C10 116.0(3)
C5 C8 C6 121.1(3)
C5 C8 H8 119.5
C6 C8 H8 119.5
C2 C9 C6 120.8(3)
C2 C9 H9 119.6
C6 C9 H9 119.6
C7 C10 H10A 109.5
C7 C10 H10B 109.5
H10A C10 H10B 109.5
C7 C10 H10C 109.5
H10A C10 H10C 109.5
H10B C10 H10C 109.5
N5 C11 N3 125.6(3)
N5 C11 C15 110.1(3)
N3 C11 C15 124.3(3)
C16 C12 C17 118.6(3)
C16 C12 S2 121.5(3)
C17 C12 S2 119.9(2)
C15 C13 O7 110.2(3)
C15 C13 C20 133.8(3)
O7 C13 C20 116.0(3)
N1 C14 C19 121.4(3)
N1 C14 C18 120.5(3)
C19 C14 C18 118.1(3)
C13 C15 C11 106.0(3)
C13 C15 H15 127.0
C11 C15 H15 127.0
C12 C16 C19 120.0(3)
C12 C16 H16 120.0
C19 C16 H16 120.0
C18 C17 C12 121.6(3)
C18 C17 H17 119.2
C12 C17 H17 119.2
C17 C18 C14 120.4(3)
C17 C18 H18 119.8
C14 C18 H18 119.8
C14 C19 C16 121.3(3)
C14 C19 H19 119.3
C16 C19 H19 119.3
C13 C20 H20A 109.5
C13 C20 H20B 109.5
H20A C20 H20B 109.5
C13 C20 H20C 109.5
H20A C20 H20C 109.5
H20B C20 H20C 109.5
N9 C21 C23 121.4(3)
N9 C21 C24 121.9(3)
C23 C21 C24 116.7(3)
N8 C22 C23 121.9(3)
N8 C22 H22 119.1
C23 C22 H22 119.1
C22 C23 C21 120.0(3)
C22 C23 H23 120.0
C21 C23 H23 120.0
C25 C24 C21 120.4(3)
C25 C24 H24 119.8
C21 C24 H24 119.8
N8 C25 C24 121.3(3)
N8 C25 H25 119.4
C24 C25 H25 119.4
C30 C26 C27 120.6(3)
C30 C26 H26 119.7
C27 C26 H26 119.7
N10 C27 C29 123.4(3)
N10 C27 C26 121.2(3)
C29 C27 C26 115.4(3)
N7 C28 C29 121.1(3)
N7 C28 H28 119.5
C29 C28 H28 119.5
C28 C29 C27 121.5(3)
C28 C29 H29 119.2
C27 C29 H29 119.2
N7 C30 C26 122.0(3)
N7 C30 H30 119.0
C26 C30 H30 119.0
C14 N1 H1A 120.0
C14 N1 H1B 120.0
H1A N1 H1B 120.0
C6 N2 H2A 120.0
C6 N2 H2B 120.0
H2A N2 H2B 120.0
C11 N3 S2 119.8(2)
C1 N4 S1 121.0(2)
C11 N5 O7 105.5(2)
C1 N6 O6 105.2(2)
C28 N7 C30 119.3(3)
C28 N7 H7 120.4
C30 N7 H7 120.4
C22 N8 C25 119.8(3)
C22 N8 H8A 120.1
C25 N8 H8A 120.1
C21 N9 H9A 120.0
C21 N9 H9B 120.0
H9A N9 H9B 120.0
C27 N10 H10D 120.0
C27 N10 H10E 120.0
H10D N10 H10E 120.0
H2W O5 H1W 109(4)
C7 O6 N6 108.0(2)
C13 O7 N5 108.1(2)
O4 S1 O3 114.67(13)
O4 S1 N4 114.09(13)
O3 S1 N4 104.89(13)
O4 S1 C3 106.55(13)
O3 S1 C3 107.42(13)
N4 S1 C3 108.99(13)
O1 S2 O2 114.35(13)
O1 S2 N3 115.26(13)
O2 S2 N3 105.23(13)
O1 S2 C12 107.15(14)
O2 S2 C12 106.95(13)
N3 S2 C12 107.44(14)

loop_
_geom_bond_atom_site_label_1
_geom_bond_atom_site_label_2
_geom_bond_distance
C1 N6 1.315(4)
C1 N4 1.378(4)
C1 C4 1.418(4)
C2 C9 1.371(4)
C2 C3 1.377(4)
C2 H2 0.9300
C3 C5 1.387(4)
C3 S1 1.758(3)
C4 C7 1.321(4)
C4 H4 0.9300
C5 C8 1.369(4)
C5 H5 0.9300
C6 N2 1.377(4)
C6 C9 1.395(4)
C6 C8 1.398(4)
C7 O6 1.346(4)
C7 C10 1.485(4)
C8 H8 0.9300
C9 H9 0.9300
C10 H10A 0.9600
C10 H10B 0.9600
C10 H10C 0.9600
C11 N5 1.324(4)
C11 N3 1.369(4)
C11 C15 1.426(4)
C12 C16 1.373(4)
C12 C17 1.376(4)
C12 S2 1.767(3)
C13 C15 1.329(4)
C13 O7 1.349(4)
C13 C20 1.496(4)
C14 N1 1.372(4)
C14 C19 1.380(5)
C14 C18 1.384(4)
C15 H15 0.9300
C16 C19 1.383(5)
C16 H16 0.9300
C17 C18 1.366(4)
C17 H17 0.9300
C18 H18 0.9300
C19 H19 0.9300
C20 H20A 0.9600
C20 H20B 0.9600
C20 H20C 0.9600
C21 N9 1.325(4)
C21 C23 1.397(4)
C21 C24 1.402(4)
C22 N8 1.332(4)
C22 C23 1.349(4)
C22 H22 0.9300
C23 H23 0.9300
C24 C25 1.347(5)
C24 H24 0.9300
C25 N8 1.340(4)
C25 H25 0.9300
C26 C30 1.341(5)
C26 C27 1.391(4)
C26 H26 0.9300
C27 N10 1.331(4)
C27 C29 1.386(5)
C28 N7 1.322(4)
C28 C29 1.350(5)
C28 H28 0.9300
C29 H29 0.9300
C30 N7 1.332(4)
C30 H30 0.9300
N1 H1A 0.8600
N1 H1B 0.8600
N2 H2A 0.8600
N2 H2B 0.8600
N3 S2 1.577(2)
N4 S1 1.574(2)
N5 O7 1.429(3)
N6 O6 1.430(3)
N7 H7 0.8600
N8 H8A 0.8600
N9 H9A 0.8600
N9 H9B 0.8600
N10 H10D 0.8600
N10 H10E 0.8600
O1 S2 1.449(2)
O2 S2 1.451(2)
O3 S1 1.450(2)
O4 S1 1.446(2)
O5 H2W 0.85(4)
O5 H1W 0.86(5)

loop_
_geom_torsion_atom_site_label_1
_geom_torsion_atom_site_label_2
_geom_torsion_atom_site_label_3
_geom_torsion_atom_site_label_4
_geom_torsion
C9 C2 C3 C5 1.1(4)
C9 C2 C3 S1 179.9(2)
N6 C1 C4 C7 -1.4(3)
N4 C1 C4 C7 176.1(3)
C2 C3 C5 C8 0.7(4)
S1 C3 C5 C8 -178.1(2)
C1 C4 C7 O6 0.9(3)
C1 C4 C7 C10 -175.9(3)
C3 C5 C8 C6 -1.0(5)
N2 C6 C8 C5 -178.1(3)
C9 C6 C8 C5 -0.5(5)
C3 C2 C9 C6 -2.6(5)
N2 C6 C9 C2 179.9(3)
C8 C6 C9 C2 2.3(5)
O7 C13 C15 C11 -1.3(4)
C20 C13 C15 C11 176.7(3)
N5 C11 C15 C13 1.1(4)
N3 C11 C15 C13 -178.5(3)
C17 C12 C16 C19 -0.4(5)
S2 C12 C16 C19 178.2(3)
C16 C12 C17 C18 0.2(5)
S2 C12 C17 C18 -178.4(3)
C12 C17 C18 C14 -0.2(6)
N1 C14 C18 C17 -178.5(3)
C19 C14 C18 C17 0.3(5)
N1 C14 C19 C16 178.3(3)
C18 C14 C19 C16 -0.5(6)
C12 C16 C19 C14 0.5(6)
N8 C22 C23 C21 0.7(6)
N9 C21 C23 C22 178.8(3)
C24 C21 C23 C22 -1.5(5)
N9 C21 C24 C25 -179.5(3)
C23 C21 C24 C25 0.8(5)
C21 C24 C25 N8 0.7(5)
C30 C26 C27 N10 -177.5(3)
C30 C26 C27 C29 2.6(5)
N7 C28 C29 C27 1.2(6)
N10 C27 C29 C28 177.2(4)
C26 C27 C29 C28 -2.9(6)
C27 C26 C30 N7 -0.5(6)
N5 C11 N3 S2 -15.7(4)
C15 C11 N3 S2 163.9(2)
N6 C1 N4 S1 -5.0(4)
C4 C1 N4 S1 177.9(2)
N3 C11 N5 O7 179.1(2)
C15 C11 N5 O7 -0.5(3)
N4 C1 N6 O6 -176.1(3)
C4 C1 N6 O6 1.3(3)
C29 C28 N7 C30 1.1(5)
C26 C30 N7 C28 -1.4(5)
C23 C22 N8 C25 0.8(5)
C24 C25 N8 C22 -1.5(5)
C4 C7 O6 N6 -0.2(3)
C10 C7 O6 N6 177.3(2)
C1 N6 O6 C7 -0.7(3)
C15 C13 O7 N5 1.0(3)
C20 C13 O7 N5 -177.4(3)
C11 N5 O7 C13 -0.2(3)
C1 N4 S1 O4 -58.4(3)
C1 N4 S1 O3 175.3(2)
C1 N4 S1 C3 60.5(2)
C2 C3 S1 O4 -8.8(3)
C5 C3 S1 O4 170.0(2)
C2 C3 S1 O3 114.5(2)
C5 C3 S1 O3 -66.7(3)
C2 C3 S1 N4 -132.4(2)
C5 C3 S1 N4 46.5(3)
C11 N3 S2 O1 57.3(3)
C11 N3 S2 O2 -175.7(2)
C11 N3 S2 C12 -62.0(3)
C16 C12 S2 O1 6.3(3)
C17 C12 S2 O1 -175.1(3)
C16 C12 S2 O2 -116.7(3)
C17 C12 S2 O2 61.8(3)
C16 C12 S2 N3 130.7(3)
C17 C12 S2 N3 -50.7(3)
